data_7718011
loop_
_publ_author_name
'Haynes, Matthew D.'
'O'Reilly, Andrea'
'Poole, Alice J. M.'
'Roper, Aisling F.'
'Thum, Stefan'
'Morris, Louis J.'
'Coles, Martyn P.'
'Fulton, J. Robin'
'Harder, Sjoerd'
'Turner, Zo&#xeb; R'
'O'Hare, Dermot'

_publ_section_title
;
 Heavier alkaline earth and heterobimetallic s-block "ate" complexes of a
 di(amido)siloxane ligand: solid-state structure and dynamic
 solution-phase behaviour.
;
_journal_issue 11
_journal_name_full 'Dalton transactions (Cambridge, England : 2003)'
_journal_page_first 4542
_journal_page_last 4555
_journal_paper_doi 10.1039/d5dt00044k
_journal_volume 54
_journal_year 2025
_chemical_absolute_configuration ad
_chemical_formula_moiety 'C40 H70 Ba N2 O4 Si2'
_chemical_formula_sum 'C40 H70 Ba N2 O4 Si2'
_chemical_formula_weight 836.5
_space_group_IT_number 29
_space_group_name_Hall 'P 2c -2ac'
_space_group_name_H-M_alt 'P c a 21'
_symmetry_cell_setting orthorhombic
_symmetry_Int_Tables_number 29
_symmetry_space_group_name_Hall 'P 2c -2ac'
_symmetry_space_group_name_H-M 'P c a 21'
_atom_sites_solution_hydrogens geom
_atom_sites_solution_primary dual
_atom_sites_solution_secondary dual
_audit_conform_dict_location ftp://ftp.iucr.org/pub/cif_core.dic
_audit_conform_dict_name cif_core.dic
_audit_conform_dict_version 2.4.5
_audit_creation_date 2024-01-17T09:23:35-00:00
_audit_creation_method 'WinGX routine CIF_UPDATE'
_audit_update_record
;
2024-12-18 deposited with the CCDC.	2025-02-06 downloaded from the CCDC.
;
_cell_angle_alpha 90
_cell_angle_beta 90
_cell_angle_gamma 90
_cell_formula_units_Z 4
_cell_length_a 17.2911(2)
_cell_length_b 14.4444(2)
_cell_length_c 17.4395(3)
_cell_measurement_reflns_used 11028
_cell_measurement_temperature 119.99(10)
_cell_measurement_theta_max 72.219
_cell_measurement_theta_min 4.706
_cell_measurement_wavelength 1.54184
_cell_volume 4355.68(11)
_computing_cell_refinement 'CrysAlisPro 1.171.40.53 (Rigaku OD, 2019)'
_computing_data_collection 'CrysAlisPro 1.171.40.53 (Rigaku OD, 2019)'
_computing_data_reduction 'CrysAlisPro 1.171.40.53 (Rigaku OD, 2019)'
_computing_molecular_graphics 'Ortep for Windows (Farrugia, 2012)'
_computing_publication_material 'WinGX publication routines (Farrugia, 2012)'
_computing_structure_refinement 'SHELXL-2019/2 (Sheldrick, 2019)'
_computing_structure_solution 'SHELXT-2018/2 (Sheldrick, 2015)'
_diffrn_ambient_environment N~2~
_diffrn_ambient_temperature 119.99(10)
_diffrn_detector 'CCD plate'
_diffrn_detector_area_resol_mean 8.0856
_diffrn_detector_type EosS2
_diffrn_measured_fraction_theta_full 0.9784
_diffrn_measured_fraction_theta_max 0.8312
_diffrn_measurement_device 'four-circle diffractometer'
_diffrn_measurement_device_type 'SuperNova, Dual, Cu at home/near, EosS2'
_diffrn_measurement_method '\w scans'
_diffrn_orient_matrix_type 'CrysAlisPro convention (1999,Acta A55,543-557)'
_diffrn_orient_matrix_UB_11 0.0440519
_diffrn_orient_matrix_UB_12 -0.0619379
_diffrn_orient_matrix_UB_13 -0.0571528
_diffrn_orient_matrix_UB_21 -0.035474
_diffrn_orient_matrix_UB_22 0.0543969
_diffrn_orient_matrix_UB_23 -0.0673572
_diffrn_orient_matrix_UB_31 0.0688333
_diffrn_orient_matrix_UB_32 0.067662
_diffrn_orient_matrix_UB_33 0.0018828
_diffrn_radiation_monochromator mirror
_diffrn_radiation_probe x-ray
_diffrn_radiation_type 'Cu K\a'
_diffrn_radiation_wavelength 1.54184
_diffrn_reflns_av_R_equivalents 0.0632
_diffrn_reflns_av_unetI/netI 0.0373
_diffrn_reflns_Laue_measured_fraction_full 0.998
_diffrn_reflns_Laue_measured_fraction_max 0.992
_diffrn_reflns_limit_h_max 21
_diffrn_reflns_limit_h_min -13
_diffrn_reflns_limit_k_max 17
_diffrn_reflns_limit_k_min -17
_diffrn_reflns_limit_l_max 21
_diffrn_reflns_limit_l_min -19
_diffrn_reflns_number 17670
_diffrn_reflns_point_group_measured_fraction_full 0.855
_diffrn_reflns_point_group_measured_fraction_max 0.84
_diffrn_reflns_theta_full 73.1113
_diffrn_reflns_theta_max 72.4469
_diffrn_reflns_theta_min 3.5997
_diffrn_source 'micro-focus sealed X-ray tube'
_diffrn_source_type 'SuperNova (Cu) X-ray Source'
_diffrn_standards_number 0
_exptl_absorpt_coefficient_mu 7.913
_exptl_absorpt_correction_T_max 0.74
_exptl_absorpt_correction_T_min 0.36
_exptl_absorpt_correction_type gaussian
_exptl_absorpt_process_details
;
        CrysAlisPro 1.171.40.53 (Rigaku Oxford Diffraction, 2019)
        Numerical absorption correction based on gaussian integration over
                        a multifaceted crystal model
        Empirical absorption correction using spherical harmonics,
 implemented in SCALE3 ABSPACK scaling algorithm.
;
_exptl_crystal_colour colourless
_exptl_crystal_density_diffrn 1.276
_exptl_crystal_density_method 'not measured'
_exptl_crystal_description block
_exptl_crystal_F_000 1760
_exptl_crystal_size_max 0.213
_exptl_crystal_size_mid 0.141
_exptl_crystal_size_min 0.107
_refine_diff_density_max 0.386
_refine_diff_density_min -0.417
_refine_diff_density_rms 0.048
_refine_ls_abs_structure_details
;
 Flack x determined using 2622 quotients [(I+)-(I-)]/[(I+)+(I-)]
 (Parsons, Flack and Wagner, Acta Cryst. B69 (2013) 249-259).
;
_refine_ls_abs_structure_Flack -0.010(2)
_refine_ls_extinction_method none
_refine_ls_goodness_of_fit_ref 1.025
_refine_ls_hydrogen_treatment constr
_refine_ls_matrix_type full
_refine_ls_number_constraints 0
_refine_ls_number_parameters 454
_refine_ls_number_reflns 7245
_refine_ls_number_restraints 1
_refine_ls_restrained_S_all 1.024
_refine_ls_R_factor_all 0.0215
_refine_ls_R_factor_gt 0.0206
_refine_ls_shift/su_max 0.003
_refine_ls_shift/su_mean 0
_refine_ls_structure_factor_coef Fsqd
_refine_ls_weighting_details 'w=1/[\s^2^(Fo^2^)+(0.0252P)^2^+0.8420P] where P=(Fo^2^+2Fc^2^)/3'
_refine_ls_weighting_scheme calc
_refine_ls_wR_factor_gt 0.05
_refine_ls_wR_factor_ref 0.0505
_reflns_Friedel_coverage 0.636
_reflns_Friedel_fraction_full 0.702
_reflns_Friedel_fraction_max 0.678
_reflns_number_gt 7043
_reflns_number_total 7245
_reflns_threshold_expression 'I > 2\s(I)'
_cod_data_source_file d5dt00044k2.cif
_cod_data_source_block X24-AOR6-083-THF
_cod_depositor_comments 'Adding full bibliography for 7718002--7718016.cif.'
_cod_original_cell_volume 4355.70(11)
_cod_database_code 7718011
_shelx_shelxl_version_number 2019/3

loop_
_symmetry_equiv_pos_as_xyz
'x, y, z'
'-x, -y, z+1/2'
'x+1/2, -y, z'
'-x+1/2, y, z+1/2'

loop_
_atom_site_label
_atom_site_type_symbol
_atom_site_fract_x
_atom_site_fract_y
_atom_site_fract_z
_atom_site_U_iso_or_equiv
_atom_site_adp_type
_atom_site_occupancy
_atom_site_site_symmetry_order
_atom_site_calc_flag
_atom_site_refinement_flags_posn
_atom_site_refinement_flags_adp
_atom_site_refinement_flags_occupancy
_atom_site_disorder_assembly
_atom_site_disorder_group
Ba Ba 0.50808(2) 0.25903(2) 0.49987(2) 0.01775(5) Uani 1 1 d . . . . .
Si1 Si 0.36934(4) 0.17971(5) 0.37535(5) 0.01719(15) Uani 1 1 d . . . . .
Si2 Si 0.51012(4) 0.29298(6) 0.30269(5) 0.01855(16) Uani 1 1 d . . . . .
O1 O 0.43347(14) 0.25938(16) 0.35162(15) 0.0205(5) Uani 1 1 d . . . . .
O2 O 0.45164(16) 0.2802(2) 0.65168(15) 0.0283(6) Uani 1 1 d . . . . .
O3 O 0.47775(13) 0.44114(16) 0.51112(18) 0.0327(6) Uani 1 1 d . . . . .
O4 O 0.63552(15) 0.2694(2) 0.59592(15) 0.0334(6) Uani 1 1 d . . . . .
N1 N 0.37491(14) 0.17991(18) 0.47114(15) 0.0197(5) Uani 1 1 d . . . . .
N2 N 0.58108(14) 0.29352(18) 0.36760(16) 0.0202(5) Uani 1 1 d . . . . .
C1 C 0.33331(16) 0.1311(2) 0.52575(17) 0.0181(6) Uani 1 1 d . . . . .
C2 C 0.26086(17) 0.1644(2) 0.55461(18) 0.0198(6) Uani 1 1 d . . . . .
C3 C 0.22266(17) 0.1165(2) 0.61241(19) 0.0224(6) Uani 1 1 d . . . . .
H3 H 0.174821 0.139758 0.631013 0.027 Uiso 1 1 calc R U . . .
C4 C 0.25244(19) 0.0354(2) 0.64383(19) 0.0244(6) Uani 1 1 d . . . . .
H4 H 0.225036 0.002992 0.682641 0.029 Uiso 1 1 calc R U . . .
C5 C 0.32312(18) 0.0031(2) 0.6172(2) 0.0232(6) Uani 1 1 d . . . . .
H5 H 0.344255 -0.051841 0.638636 0.028 Uiso 1 1 calc R U . . .
C6 C 0.36366(16) 0.0490(2) 0.55994(18) 0.0195(6) Uani 1 1 d . . . . .
C7 C 0.22650(19) 0.2546(2) 0.5256(2) 0.0231(6) Uani 1 1 d . . . . .
H7 H 0.258328 0.275881 0.481081 0.028 Uiso 1 1 calc R U . . .
C8 C 0.14298(17) 0.2418(2) 0.4975(4) 0.0355(7) Uani 1 1 d . . . . .
H8A H 0.14122 0.191804 0.459583 0.053 Uiso 1 1 calc R U . . .
H8B H 0.124769 0.299441 0.473965 0.053 Uiso 1 1 calc R U . . .
H8C H 0.109669 0.226046 0.541056 0.053 Uiso 1 1 calc R U . . .
C9 C 0.2300(3) 0.3300(3) 0.5875(2) 0.0398(9) Uani 1 1 d . . . . .
H9A H 0.197137 0.312247 0.630803 0.06 Uiso 1 1 calc R U . . .
H9B H 0.211586 0.38876 0.566 0.06 Uiso 1 1 calc R U . . .
H9C H 0.283469 0.33731 0.605055 0.06 Uiso 1 1 calc R U . . .
C10 C 0.44375(17) 0.0130(2) 0.53890(19) 0.0210(6) Uani 1 1 d . . . . .
H10 H 0.463549 0.051425 0.495413 0.025 Uiso 1 1 calc R U . . .
C11 C 0.44335(18) -0.0878(2) 0.5127(2) 0.0301(8) Uani 1 1 d . . . . .
H11A H 0.423451 -0.12703 0.55412 0.045 Uiso 1 1 calc R U . . .
H11B H 0.496144 -0.106909 0.49982 0.045 Uiso 1 1 calc R U . . .
H11C H 0.410187 -0.094181 0.467474 0.045 Uiso 1 1 calc R U . . .
C12 C 0.49995(19) 0.0248(3) 0.6066(2) 0.0286(7) Uani 1 1 d . . . . .
H12A H 0.503536 0.09052 0.620245 0.043 Uiso 1 1 calc R U . . .
H12B H 0.551204 0.0019 0.591968 0.043 Uiso 1 1 calc R U . . .
H12C H 0.480907 -0.010384 0.650784 0.043 Uiso 1 1 calc R U . . .
C13 C 0.39844(19) 0.0670(2) 0.3288(2) 0.0275(7) Uani 1 1 d . . . . .
H13A H 0.39312 0.07239 0.273035 0.041 Uiso 1 1 calc R U . . .
H13B H 0.364969 0.017134 0.347514 0.041 Uiso 1 1 calc R U . . .
H13C H 0.452349 0.05297 0.341689 0.041 Uiso 1 1 calc R U . . .
C14 C 0.27527(18) 0.2126(3) 0.3298(2) 0.0283(7) Uani 1 1 d . . . . .
H14A H 0.262164 0.276405 0.343826 0.043 Uiso 1 1 calc R U . . .
H14B H 0.234479 0.170787 0.347681 0.043 Uiso 1 1 calc R U . . .
H14C H 0.279925 0.207901 0.273887 0.043 Uiso 1 1 calc R U . . .
C15 C 0.5266(2) 0.2149(3) 0.2185(2) 0.0339(8) Uani 1 1 d . . . . .
H15A H 0.531703 0.150827 0.236317 0.051 Uiso 1 1 calc R U . . .
H15B H 0.574081 0.233448 0.191905 0.051 Uiso 1 1 calc R U . . .
H15C H 0.482688 0.219502 0.183179 0.051 Uiso 1 1 calc R U . . .
C16 C 0.4809(2) 0.4083(3) 0.2621(3) 0.0351(8) Uani 1 1 d . . . . .
H16A H 0.432062 0.401775 0.2341 0.053 Uiso 1 1 calc R U . . .
H16B H 0.521165 0.430507 0.227063 0.053 Uiso 1 1 calc R U . . .
H16C H 0.474234 0.452911 0.303947 0.053 Uiso 1 1 calc R U . . .
C17 C 0.65976(17) 0.2795(2) 0.36518(18) 0.0180(5) Uani 1 1 d . . . . .
C18 C 0.71251(17) 0.3543(2) 0.35307(17) 0.0189(6) Uani 1 1 d . . . . .
C19 C 0.79209(17) 0.3397(2) 0.35874(19) 0.0222(6) Uani 1 1 d . . . . .
H19 H 0.826263 0.390341 0.350964 0.027 Uiso 1 1 calc R U . . .
C20 C 0.82269(19) 0.2530(2) 0.3755(2) 0.0254(7) Uani 1 1 d . . . . .
H20 H 0.87697 0.244368 0.37999 0.03 Uiso 1 1 calc R U . . .
C21 C 0.77226(18) 0.1793(2) 0.38549(19) 0.0233(6) Uani 1 1 d . . . . .
H21 H 0.792647 0.119472 0.395744 0.028 Uiso 1 1 calc R U . . .
C22 C 0.69248(17) 0.1909(2) 0.38084(18) 0.0204(6) Uani 1 1 d . . . . .
C23 C 0.68265(17) 0.4502(2) 0.3345(2) 0.0224(6) Uani 1 1 d . . . . .
H23 H 0.624999 0.447941 0.338711 0.027 Uiso 1 1 calc R U . . .
C24 C 0.7018(3) 0.4776(3) 0.2529(3) 0.0534(13) Uani 1 1 d . . . . .
H24A H 0.758038 0.480677 0.246628 0.08 Uiso 1 1 calc R U . . .
H24B H 0.679155 0.538325 0.241748 0.08 Uiso 1 1 calc R U . . .
H24C H 0.680505 0.431506 0.217429 0.08 Uiso 1 1 calc R U . . .
C25 C 0.7109(3) 0.5233(3) 0.3907(3) 0.0472(11) Uani 1 1 d . . . . .
H25A H 0.699568 0.503313 0.443198 0.071 Uiso 1 1 calc R U . . .
H25B H 0.684579 0.582025 0.380351 0.071 Uiso 1 1 calc R U . . .
H25C H 0.766854 0.531556 0.384693 0.071 Uiso 1 1 calc R U . . .
C26 C 0.64152(17) 0.1052(2) 0.39128(19) 0.0224(6) Uani 1 1 d . . . . .
H26 H 0.586394 0.125924 0.388657 0.027 Uiso 1 1 calc R U . . .
C27 C 0.6540(2) 0.0344(3) 0.3275(2) 0.0337(8) Uani 1 1 d . . . . .
H27A H 0.644145 0.063479 0.277712 0.051 Uiso 1 1 calc R U . . .
H27B H 0.618415 -0.017732 0.334682 0.051 Uiso 1 1 calc R U . . .
H27C H 0.707435 0.011863 0.329242 0.051 Uiso 1 1 calc R U . . .
C28 C 0.6539(2) 0.0603(3) 0.4695(2) 0.0332(8) Uani 1 1 d . . . . .
H28A H 0.707585 0.039149 0.473759 0.05 Uiso 1 1 calc R U . . .
H28B H 0.618959 0.007251 0.474964 0.05 Uiso 1 1 calc R U . . .
H28C H 0.643091 0.105509 0.509966 0.05 Uiso 1 1 calc R U . . .
C29 C 0.4028(2) 0.2302(3) 0.7043(2) 0.0321(8) Uani 1 1 d . . . . .
H29A H 0.395544 0.165361 0.687311 0.038 Uiso 1 1 calc R U . . .
H29B H 0.351573 0.260161 0.709089 0.038 Uiso 1 1 calc R U . . .
C30 C 0.4461(2) 0.2340(3) 0.7790(2) 0.0347(8) Uani 1 1 d . . . . .
H30A H 0.488206 0.187485 0.78043 0.042 Uiso 1 1 calc R U . . .
H30B H 0.411159 0.223844 0.823122 0.042 Uiso 1 1 calc R U . . .
C31 C 0.4785(2) 0.3327(3) 0.7786(2) 0.0312(7) Uani 1 1 d . . . . .
H31A H 0.531313 0.33434 0.800386 0.037 Uiso 1 1 calc R U . . .
H31B H 0.444864 0.374926 0.808423 0.037 Uiso 1 1 calc R U . . .
C32 C 0.4791(2) 0.3594(3) 0.6931(2) 0.0314(7) Uani 1 1 d . . . . .
H32A H 0.445014 0.413322 0.684004 0.038 Uiso 1 1 calc R U . . .
H32B H 0.532193 0.375599 0.676587 0.038 Uiso 1 1 calc R U . . .
C33 C 0.4004(2) 0.4642(3) 0.4856(3) 0.0443(11) Uani 1 1 d . . . . .
H33A H 0.363205 0.414826 0.499474 0.053 Uiso 1 1 calc R U . . .
H33B H 0.398956 0.47377 0.429418 0.053 Uiso 1 1 calc R U . . .
C34 C 0.3827(2) 0.5526(3) 0.5278(3) 0.0440(10) Uani 1 1 d . . . . .
H34A H 0.341736 0.588553 0.501541 0.053 Uiso 1 1 calc R U . . .
H34B H 0.366624 0.540266 0.581297 0.053 Uiso 1 1 calc R U . . .
C35 C 0.4592(3) 0.6021(3) 0.5248(4) 0.0629(15) Uani 1 1 d . . . . .
H35A H 0.466981 0.639989 0.571483 0.075 Uiso 1 1 calc R U . . .
H35B H 0.46209 0.642839 0.479306 0.075 Uiso 1 1 calc R U . . .
C36 C 0.5188(2) 0.5262(3) 0.5201(3) 0.0515(14) Uani 1 1 d . . . . .
H36A H 0.55359 0.536669 0.475861 0.062 Uiso 1 1 calc R U . . .
H36B H 0.550389 0.524755 0.567459 0.062 Uiso 1 1 calc R U . . .
C37 C 0.6530(2) 0.2161(5) 0.6650(3) 0.0583(15) Uani 1 1 d . . . . .
H37A H 0.636092 0.151119 0.65861 0.07 Uiso 1 1 calc R U . . .
H37B H 0.625525 0.242814 0.709695 0.07 Uiso 1 1 calc R U . . .
C38 C 0.73738(19) 0.2201(2) 0.6773(2) 0.0267(7) Uani 1 1 d . . . . .
H38A H 0.757861 0.158763 0.692401 0.032 Uiso 1 1 calc R U . . .
H38B H 0.750623 0.26576 0.717578 0.032 Uiso 1 1 calc R U . . .
C39 C 0.7696(2) 0.2499(3) 0.5997(2) 0.0313(8) Uani 1 1 d . . . . .
H39A H 0.818612 0.284464 0.605597 0.038 Uiso 1 1 calc R U . . .
H39B H 0.778328 0.195831 0.565879 0.038 Uiso 1 1 calc R U . . .
C40 C 0.70616(19) 0.3112(3) 0.5690(2) 0.0303(7) Uani 1 1 d . . . . .
H40A H 0.711506 0.375108 0.58884 0.036 Uiso 1 1 calc R U . . .
H40B H 0.707394 0.313046 0.512216 0.036 Uiso 1 1 calc R U . . .

loop_
_atom_site_aniso_label
_atom_site_aniso_U_11
_atom_site_aniso_U_22
_atom_site_aniso_U_33
_atom_site_aniso_U_23
_atom_site_aniso_U_13
_atom_site_aniso_U_12
Ba 0.01618(7) 0.02208(8) 0.01498(8) -0.00069(12) -0.00150(13) -0.00119(5)
Si1 0.0150(3) 0.0201(3) 0.0165(4) 0.0017(3) -0.0014(3) -0.0023(3)
Si2 0.0191(3) 0.0195(4) 0.0171(4) 0.0038(3) 0.0008(3) -0.0024(3)
O1 0.0206(12) 0.0220(11) 0.0188(12) 0.0033(8) 0.0004(9) -0.0035(8)
O2 0.0336(13) 0.0309(13) 0.0203(13) -0.0057(10) 0.0059(10) -0.0079(11)
O3 0.0280(10) 0.0272(11) 0.0429(17) -0.0043(12) -0.0004(11) 0.0027(8)
O4 0.0207(12) 0.0581(17) 0.0214(13) 0.0037(12) -0.0043(9) 0.0003(11)
N1 0.0190(11) 0.0226(12) 0.0176(12) 0.0034(10) 0.0007(9) -0.0023(10)
N2 0.0182(11) 0.0223(12) 0.0200(13) 0.0004(10) 0.0009(10) 0.0002(10)
C1 0.0194(12) 0.0193(13) 0.0156(13) 0.0024(11) -0.0034(10) -0.0043(11)
C2 0.0204(13) 0.0204(14) 0.0185(14) 0.0008(12) -0.0006(11) -0.0018(11)
C3 0.0193(13) 0.0259(15) 0.0219(15) -0.0002(13) 0.0037(11) -0.0003(11)
C4 0.0263(14) 0.0272(16) 0.0196(15) 0.0035(12) 0.0048(12) -0.0047(12)
C5 0.0264(15) 0.0206(14) 0.0227(16) 0.0032(12) -0.0018(12) -0.0013(11)
C6 0.0181(13) 0.0210(14) 0.0194(14) 0.0012(12) 0.0000(11) -0.0015(11)
C7 0.0243(15) 0.0241(15) 0.0210(16) 0.0022(12) 0.0011(11) 0.0010(11)
C8 0.0247(13) 0.0425(17) 0.0394(19) 0.011(2) -0.003(2) 0.0039(11)
C9 0.060(2) 0.0261(17) 0.033(2) -0.0028(16) 0.0018(18) 0.0088(16)
C10 0.0188(13) 0.0227(14) 0.0215(16) 0.0042(12) 0.0010(11) 0.0014(11)
C11 0.0265(13) 0.0276(15) 0.036(2) -0.0017(14) -0.0011(13) 0.0032(11)
C12 0.0238(15) 0.0343(18) 0.0277(19) 0.0056(15) -0.0027(12) -0.0015(12)
C13 0.0311(16) 0.0227(15) 0.0288(17) -0.0013(13) -0.0005(13) -0.0027(12)
C14 0.0210(14) 0.0399(19) 0.0241(17) -0.0016(15) -0.0044(12) 0.0017(13)
C15 0.0336(17) 0.045(2) 0.0231(18) -0.0068(16) 0.0061(14) -0.0071(16)
C16 0.0323(17) 0.0306(17) 0.042(2) 0.0185(17) -0.0092(15) -0.0034(14)
C17 0.0196(14) 0.0201(14) 0.0143(14) -0.0015(11) 0.0019(11) 0.0004(11)
C18 0.0205(13) 0.0196(14) 0.0167(14) -0.0008(11) -0.0006(10) -0.0005(11)
C19 0.0204(13) 0.0226(14) 0.0237(17) -0.0014(12) 0.0006(11) -0.0050(11)
C20 0.0196(16) 0.0296(17) 0.0270(18) 0.0008(13) -0.0011(13) 0.0016(11)
C21 0.0250(14) 0.0216(15) 0.0233(17) -0.0004(12) -0.0002(11) 0.0041(12)
C22 0.0239(14) 0.0218(15) 0.0154(15) 0.0000(12) -0.0003(11) -0.0002(12)
C23 0.0226(14) 0.0185(14) 0.0260(17) 0.0006(12) -0.0008(12) -0.0011(11)
C24 0.073(3) 0.049(3) 0.038(2) 0.022(2) 0.016(2) 0.029(2)
C25 0.050(2) 0.0264(19) 0.065(3) -0.0155(19) -0.018(2) 0.0081(16)
C26 0.0241(13) 0.0212(15) 0.0218(16) 0.0007(12) 0.0011(11) -0.0004(11)
C27 0.0413(19) 0.0275(17) 0.0322(19) -0.0055(15) 0.0066(15) -0.0060(15)
C28 0.0380(18) 0.0322(18) 0.0294(18) 0.0095(14) 0.0033(14) -0.0042(15)
C29 0.0312(17) 0.0402(19) 0.0249(18) -0.0039(15) 0.0060(14) -0.0106(15)
C30 0.0328(18) 0.045(2) 0.0266(19) 0.0043(16) 0.0024(14) -0.0051(15)
C31 0.0304(16) 0.040(2) 0.0232(18) -0.0078(15) -0.0009(13) -0.0019(14)
C32 0.0387(18) 0.0279(18) 0.0278(19) -0.0056(15) 0.0045(14) -0.0050(15)
C33 0.0319(17) 0.0373(18) 0.064(3) -0.005(2) -0.0038(18) 0.0055(14)
C34 0.052(2) 0.050(2) 0.0298(19) 0.0004(18) 0.0053(16) 0.0237(19)
C35 0.069(3) 0.030(2) 0.089(4) -0.004(2) -0.022(3) 0.004(2)
C36 0.0381(19) 0.035(2) 0.082(4) 0.004(2) 0.002(2) -0.0090(16)
C37 0.030(2) 0.119(5) 0.027(2) 0.026(3) -0.0046(16) -0.008(2)
C38 0.0284(16) 0.0280(16) 0.0237(17) -0.0014(14) -0.0016(13) 0.0042(13)
C39 0.0223(17) 0.045(2) 0.027(2) 0.0044(15) -0.0007(13) -0.0009(14)
C40 0.0264(15) 0.0401(19) 0.0243(18) 0.0016(15) -0.0027(13) -0.0008(14)

loop_
_atom_type_symbol
_atom_type_description
_atom_type_scat_dispersion_real
_atom_type_scat_dispersion_imag
_atom_type_scat_source
C C 0.0181 0.0091 'International Tables Vol C Tables 4.2.6.8 and 6.1.1.4'
H H 0 0 'International Tables Vol C Tables 4.2.6.8 and 6.1.1.4'
N N 0.0311 0.018 'International Tables Vol C Tables 4.2.6.8 and 6.1.1.4'
O O 0.0492 0.0322 'International Tables Vol C Tables 4.2.6.8 and 6.1.1.4'
Si Si 0.2541 0.3302 'International Tables Vol C Tables 4.2.6.8 and 6.1.1.4'
Ba Ba -1.0456 8.4617 'International Tables Vol C Tables 4.2.6.8 and 6.1.1.4'

loop_
_exptl_crystal_face_index_h
_exptl_crystal_face_index_k
_exptl_crystal_face_index_l
_exptl_crystal_face_perp_dist
9 5 0 0.042
-7 -7 -1 0.0734
7 -6 -6 0.0685
-9 1 -6 0.1228
-9 4 5 0.0749
-6 6 5 0.0703
6 8 2 0.0529
-5 -7 -6 0.1007
-8 0 8 0.0675
-2 5 9 0.0794
-8 -5 4 0.0639
-6 -4 8 0.0565
2 2 11 0.0733
-1 -1 -11 0.1148
7 4 -7 0.0472
2 7 -8 0.0912
-4 -7 6 0.047
4 -4 10 0.0665
-2 -9 3 0.0551
8 -5 4 0.0756
-2 9 -4 0.0944
0 -9 -1 0.0582
7 -7 -1 0.0665
-4 9 1 0.0799
0 9 1 0.0594
10 -1 -5 0.0654
3 -3 -10 0.0912
8 1 -8 0.0464

loop_
_geom_angle_atom_site_label_1
_geom_angle_atom_site_label_2
_geom_angle_atom_site_label_3
_geom_angle
_geom_angle_site_symmetry_1
_geom_angle_site_symmetry_3
_geom_angle_publ_flag
N1 Ba N2 109.33(8) . . ?
N1 Ba O3 105.62(8) . . ?
N2 Ba O3 88.44(8) . . ?
N1 Ba O4 146.93(8) . . ?
N2 Ba O4 97.81(8) . . ?
O3 Ba O4 93.33(8) . . ?
N1 Ba O2 85.60(8) . . ?
N2 Ba O2 161.10(8) . . ?
O3 Ba O2 76.08(9) . . ?
O4 Ba O2 72.77(8) . . ?
N1 Ba O1 55.74(7) . . ?
N2 Ba O1 55.88(7) . . ?
O3 Ba O1 88.65(8) . . ?
O4 Ba O1 153.58(8) . . ?
O2 Ba O1 132.92(7) . . ?
N1 Ba Si1 28.23(6) . . ?
N2 Ba Si1 81.17(6) . . ?
O3 Ba Si1 103.67(6) . . ?
O4 Ba Si1 162.91(6) . . ?
O2 Ba Si1 112.69(6) . . ?
O1 Ba Si1 28.66(5) . . ?
N1 Ba Si2 83.17(6) . . ?
N2 Ba Si2 27.83(5) . . ?
O3 Ba Si2 86.34(7) . . ?
O4 Ba Si2 125.63(6) . . ?
O2 Ba Si2 155.74(6) . . ?
O1 Ba Si2 28.18(5) . . ?
Si1 Ba Si2 55.108(19) . . ?
O1 Si1 N1 102.15(13) . . ?
O1 Si1 C14 107.46(15) . . ?
N1 Si1 C14 118.27(15) . . ?
O1 Si1 C13 108.32(14) . . ?
N1 Si1 C13 114.55(15) . . ?
C14 Si1 C13 105.54(16) . . ?
O1 Si1 Ba 57.08(9) . . ?
N1 Si1 Ba 47.75(9) . . ?
C14 Si1 Ba 142.30(12) . . ?
C13 Si1 Ba 111.94(11) . . ?
O1 Si2 N2 103.96(14) . . ?
O1 Si2 C15 110.52(15) . . ?
N2 Si2 C15 114.98(16) . . ?
O1 Si2 C16 103.87(15) . . ?
N2 Si2 C16 116.67(16) . . ?
C15 Si2 C16 106.2(2) . . ?
O1 Si2 Ba 55.82(9) . . ?
N2 Si2 Ba 48.46(9) . . ?
C15 Si2 Ba 133.82(14) . . ?
C16 Si2 Ba 119.69(15) . . ?
Si2 O1 Si1 151.00(17) . . ?
Si2 O1 Ba 96.01(11) . . ?
Si1 O1 Ba 94.26(11) . . ?
C32 O2 C29 105.8(3) . . ?
C32 O2 Ba 116.3(2) . . ?
C29 O2 Ba 137.8(2) . . ?
C36 O3 C33 107.2(3) . . ?
C36 O3 Ba 138.8(2) . . ?
C33 O3 Ba 112.5(2) . . ?
C40 O4 C37 108.3(3) . . ?
C40 O4 Ba 119.9(2) . . ?
C37 O4 Ba 129.4(2) . . ?
C1 N1 Si1 130.9(2) . . ?
C1 N1 Ba 123.14(19) . . ?
Si1 N1 Ba 104.02(12) . . ?
C17 N2 Si2 134.8(2) . . ?
C17 N2 Ba 117.7(2) . . ?
Si2 N2 Ba 103.70(11) . . ?
N1 C1 C6 121.2(3) . . ?
N1 C1 C2 121.6(3) . . ?
C6 C1 C2 117.0(3) . . ?
C3 C2 C1 120.2(3) . . ?
C3 C2 C7 118.9(3) . . ?
C1 C2 C7 120.9(3) . . ?
C2 C3 C4 121.9(3) . . ?
C2 C3 H3 119 . . ?
C4 C3 H3 119 . . ?
C5 C4 C3 118.5(3) . . ?
C5 C4 H4 120.7 . . ?
C3 C4 H4 120.7 . . ?
C4 C5 C6 121.6(3) . . ?
C4 C5 H5 119.2 . . ?
C6 C5 H5 119.2 . . ?
C5 C6 C1 120.8(3) . . ?
C5 C6 C10 117.9(3) . . ?
C1 C6 C10 121.1(3) . . ?
C2 C7 C9 111.1(3) . . ?
C2 C7 C8 111.7(3) . . ?
C9 C7 C8 110.3(3) . . ?
C2 C7 H7 107.9 . . ?
C9 C7 H7 107.9 . . ?
C8 C7 H7 107.9 . . ?
C7 C8 H8A 109.5 . . ?
C7 C8 H8B 109.5 . . ?
H8A C8 H8B 109.5 . . ?
C7 C8 H8C 109.5 . . ?
H8A C8 H8C 109.5 . . ?
H8B C8 H8C 109.5 . . ?
C7 C9 H9A 109.5 . . ?
C7 C9 H9B 109.5 . . ?
H9A C9 H9B 109.5 . . ?
C7 C9 H9C 109.5 . . ?
H9A C9 H9C 109.5 . . ?
H9B C9 H9C 109.5 . . ?
C6 C10 C11 113.2(3) . . ?
C6 C10 C12 110.6(3) . . ?
C11 C10 C12 109.8(3) . . ?
C6 C10 H10 107.7 . . ?
C11 C10 H10 107.7 . . ?
C12 C10 H10 107.7 . . ?
C10 C11 H11A 109.5 . . ?
C10 C11 H11B 109.5 . . ?
H11A C11 H11B 109.5 . . ?
C10 C11 H11C 109.5 . . ?
H11A C11 H11C 109.5 . . ?
H11B C11 H11C 109.5 . . ?
C10 C12 H12A 109.5 . . ?
C10 C12 H12B 109.5 . . ?
H12A C12 H12B 109.5 . . ?
C10 C12 H12C 109.5 . . ?
H12A C12 H12C 109.5 . . ?
H12B C12 H12C 109.5 . . ?
Si1 C13 H13A 109.5 . . ?
Si1 C13 H13B 109.5 . . ?
H13A C13 H13B 109.5 . . ?
Si1 C13 H13C 109.5 . . ?
H13A C13 H13C 109.5 . . ?
H13B C13 H13C 109.5 . . ?
Si1 C14 H14A 109.5 . . ?
Si1 C14 H14B 109.5 . . ?
H14A C14 H14B 109.5 . . ?
Si1 C14 H14C 109.5 . . ?
H14A C14 H14C 109.5 . . ?
H14B C14 H14C 109.5 . . ?
Si2 C15 H15A 109.5 . . ?
Si2 C15 H15B 109.5 . . ?
H15A C15 H15B 109.5 . . ?
Si2 C15 H15C 109.5 . . ?
H15A C15 H15C 109.5 . . ?
H15B C15 H15C 109.5 . . ?
Si2 C16 H16A 109.5 . . ?
Si2 C16 H16B 109.5 . . ?
H16A C16 H16B 109.5 . . ?
Si2 C16 H16C 109.5 . . ?
H16A C16 H16C 109.5 . . ?
H16B C16 H16C 109.5 . . ?
N2 C17 C22 121.3(3) . . ?
N2 C17 C18 121.6(3) . . ?
C22 C17 C18 117.0(3) . . ?
C19 C18 C17 120.3(3) . . ?
C19 C18 C23 119.3(3) . . ?
C17 C18 C23 120.4(3) . . ?
C20 C19 C18 121.7(3) . . ?
C20 C19 H19 119.1 . . ?
C18 C19 H19 119.1 . . ?
C21 C20 C19 118.6(3) . . ?
C21 C20 H20 120.7 . . ?
C19 C20 H20 120.7 . . ?
C20 C21 C22 121.6(3) . . ?
C20 C21 H21 119.2 . . ?
C22 C21 H21 119.2 . . ?
C21 C22 C17 120.8(3) . . ?
C21 C22 C26 117.8(3) . . ?
C17 C22 C26 121.3(3) . . ?
C18 C23 C24 111.5(3) . . ?
C18 C23 C25 112.8(3) . . ?
C24 C23 C25 110.7(4) . . ?
C18 C23 H23 107.2 . . ?
C24 C23 H23 107.2 . . ?
C25 C23 H23 107.2 . . ?
C23 C24 H24A 109.5 . . ?
C23 C24 H24B 109.5 . . ?
H24A C24 H24B 109.5 . . ?
C23 C24 H24C 109.5 . . ?
H24A C24 H24C 109.5 . . ?
H24B C24 H24C 109.5 . . ?
C23 C25 H25A 109.5 . . ?
C23 C25 H25B 109.5 . . ?
H25A C25 H25B 109.5 . . ?
C23 C25 H25C 109.5 . . ?
H25A C25 H25C 109.5 . . ?
H25B C25 H25C 109.5 . . ?
C28 C26 C27 110.2(3) . . ?
C28 C26 C22 111.7(3) . . ?
C27 C26 C22 112.0(3) . . ?
C28 C26 H26 107.6 . . ?
C27 C26 H26 107.6 . . ?
C22 C26 H26 107.6 . . ?
C26 C27 H27A 109.5 . . ?
C26 C27 H27B 109.5 . . ?
H27A C27 H27B 109.5 . . ?
C26 C27 H27C 109.5 . . ?
H27A C27 H27C 109.5 . . ?
H27B C27 H27C 109.5 . . ?
C26 C28 H28A 109.5 . . ?
C26 C28 H28B 109.5 . . ?
H28A C28 H28B 109.5 . . ?
C26 C28 H28C 109.5 . . ?
H28A C28 H28C 109.5 . . ?
H28B C28 H28C 109.5 . . ?
O2 C29 C30 104.0(3) . . ?
O2 C29 H29A 111 . . ?
C30 C29 H29A 111 . . ?
O2 C29 H29B 111 . . ?
C30 C29 H29B 111 . . ?
H29A C29 H29B 109 . . ?
C29 C30 C31 102.3(3) . . ?
C29 C30 H30A 111.3 . . ?
C31 C30 H30A 111.3 . . ?
C29 C30 H30B 111.3 . . ?
C31 C30 H30B 111.3 . . ?
H30A C30 H30B 109.2 . . ?
C30 C31 C32 103.9(3) . . ?
C30 C31 H31A 111 . . ?
C32 C31 H31A 111 . . ?
C30 C31 H31B 111 . . ?
C32 C31 H31B 111 . . ?
H31A C31 H31B 109 . . ?
O2 C32 C31 106.6(3) . . ?
O2 C32 H32A 110.4 . . ?
C31 C32 H32A 110.4 . . ?
O2 C32 H32B 110.4 . . ?
C31 C32 H32B 110.4 . . ?
H32A C32 H32B 108.6 . . ?
O3 C33 C34 103.5(3) . . ?
O3 C33 H33A 111.1 . . ?
C34 C33 H33A 111.1 . . ?
O3 C33 H33B 111.1 . . ?
C34 C33 H33B 111.1 . . ?
H33A C33 H33B 109 . . ?
C35 C34 C33 102.0(3) . . ?
C35 C34 H34A 111.4 . . ?
C33 C34 H34A 111.4 . . ?
C35 C34 H34B 111.4 . . ?
C33 C34 H34B 111.4 . . ?
H34A C34 H34B 109.2 . . ?
C34 C35 C36 105.0(4) . . ?
C34 C35 H35A 110.7 . . ?
C36 C35 H35A 110.7 . . ?
C34 C35 H35B 110.7 . . ?
C36 C35 H35B 110.7 . . ?
H35A C35 H35B 108.8 . . ?
O3 C36 C35 106.9(3) . . ?
O3 C36 H36A 110.3 . . ?
C35 C36 H36A 110.3 . . ?
O3 C36 H36B 110.3 . . ?
C35 C36 H36B 110.3 . . ?
H36A C36 H36B 108.6 . . ?
O4 C37 C38 107.7(3) . . ?
O4 C37 H37A 110.2 . . ?
C38 C37 H37A 110.2 . . ?
O4 C37 H37B 110.2 . . ?
C38 C37 H37B 110.2 . . ?
H37A C37 H37B 108.5 . . ?
C37 C38 C39 104.1(3) . . ?
C37 C38 H38A 110.9 . . ?
C39 C38 H38A 110.9 . . ?
C37 C38 H38B 110.9 . . ?
C39 C38 H38B 110.9 . . ?
H38A C38 H38B 109 . . ?
C40 C39 C38 102.5(3) . . ?
C40 C39 H39A 111.3 . . ?
C38 C39 H39A 111.3 . . ?
C40 C39 H39B 111.3 . . ?
C38 C39 H39B 111.3 . . ?
H39A C39 H39B 109.2 . . ?
O4 C40 C39 104.7(3) . . ?
O4 C40 H40A 110.8 . . ?
C39 C40 H40A 110.8 . . ?
O4 C40 H40B 110.8 . . ?
C39 C40 H40B 110.8 . . ?
H40A C40 H40B 108.9 . . ?

loop_
_geom_bond_atom_site_label_1
_geom_bond_atom_site_label_2
_geom_bond_distance
_geom_bond_site_symmetry_2
_geom_bond_publ_flag
Ba N1 2.619(3) . ?
Ba N2 2.676(3) . ?
Ba O3 2.689(2) . ?
Ba O4 2.772(3) . ?
Ba O2 2.838(3) . ?
Ba O1 2.889(3) . ?
Ba Si1 3.4326(8) . ?
Ba Si2 3.4737(10) . ?
Si1 O1 1.651(2) . ?
Si1 N1 1.673(3) . ?
Si1 C14 1.872(3) . ?
Si1 C13 1.887(3) . ?
Si2 O1 1.649(3) . ?
Si2 N2 1.669(3) . ?
Si2 C15 1.874(4) . ?
Si2 C16 1.880(4) . ?
O2 C32 1.434(4) . ?
O2 C29 1.442(4) . ?
O3 C36 1.428(5) . ?
O3 C33 1.448(4) . ?
O4 C40 1.442(4) . ?
O4 C37 1.461(5) . ?
N1 C1 1.386(4) . ?
N2 C17 1.376(4) . ?
C1 C6 1.427(4) . ?
C1 C2 1.433(4) . ?
C2 C3 1.390(4) . ?
C2 C7 1.519(4) . ?
C3 C4 1.391(5) . ?
C3 H3 0.95 . ?
C4 C5 1.389(5) . ?
C4 H4 0.95 . ?
C5 C6 1.389(5) . ?
C5 H5 0.95 . ?
C6 C10 1.524(4) . ?
C7 C9 1.534(5) . ?
C7 C8 1.536(5) . ?
C7 H7 1 . ?
C8 H8A 0.98 . ?
C8 H8B 0.98 . ?
C8 H8C 0.98 . ?
C9 H9A 0.98 . ?
C9 H9B 0.98 . ?
C9 H9C 0.98 . ?
C10 C11 1.526(4) . ?
C10 C12 1.539(5) . ?
C10 H10 1 . ?
C11 H11A 0.98 . ?
C11 H11B 0.98 . ?
C11 H11C 0.98 . ?
C12 H12A 0.98 . ?
C12 H12B 0.98 . ?
C12 H12C 0.98 . ?
C13 H13A 0.98 . ?
C13 H13B 0.98 . ?
C13 H13C 0.98 . ?
C14 H14A 0.98 . ?
C14 H14B 0.98 . ?
C14 H14C 0.98 . ?
C15 H15A 0.98 . ?
C15 H15B 0.98 . ?
C15 H15C 0.98 . ?
C16 H16A 0.98 . ?
C16 H16B 0.98 . ?
C16 H16C 0.98 . ?
C17 C22 1.425(4) . ?
C17 C18 1.430(4) . ?
C18 C19 1.396(4) . ?
C18 C23 1.513(4) . ?
C19 C20 1.391(5) . ?
C19 H19 0.95 . ?
C20 C21 1.387(5) . ?
C20 H20 0.95 . ?
C21 C22 1.392(4) . ?
C21 H21 0.95 . ?
C22 C26 1.530(4) . ?
C23 C24 1.514(5) . ?
C23 C25 1.521(5) . ?
C23 H23 1 . ?
C24 H24A 0.98 . ?
C24 H24B 0.98 . ?
C24 H24C 0.98 . ?
C25 H25A 0.98 . ?
C25 H25B 0.98 . ?
C25 H25C 0.98 . ?
C26 C28 1.526(5) . ?
C26 C27 1.527(5) . ?
C26 H26 1 . ?
C27 H27A 0.98 . ?
C27 H27B 0.98 . ?
C27 H27C 0.98 . ?
C28 H28A 0.98 . ?
C28 H28B 0.98 . ?
C28 H28C 0.98 . ?
C29 C30 1.503(5) . ?
C29 H29A 0.99 . ?
C29 H29B 0.99 . ?
C30 C31 1.531(5) . ?
C30 H30A 0.99 . ?
C30 H30B 0.99 . ?
C31 C32 1.540(5) . ?
C31 H31A 0.99 . ?
C31 H31B 0.99 . ?
C32 H32A 0.99 . ?
C32 H32B 0.99 . ?
C33 C34 1.506(6) . ?
C33 H33A 0.99 . ?
C33 H33B 0.99 . ?
C34 C35 1.504(7) . ?
C34 H34A 0.99 . ?
C34 H34B 0.99 . ?
C35 C36 1.506(6) . ?
C35 H35A 0.99 . ?
C35 H35B 0.99 . ?
C36 H36A 0.99 . ?
C36 H36B 0.99 . ?
C37 C38 1.476(5) . ?
C37 H37A 0.99 . ?
C37 H37B 0.99 . ?
C38 C39 1.525(5) . ?
C38 H38A 0.99 . ?
C38 H38B 0.99 . ?
C39 C40 1.508(5) . ?
C39 H39A 0.99 . ?
C39 H39B 0.99 . ?
C40 H40A 0.99 . ?
C40 H40B 0.99 . ?
